data_1517378
loop_
_publ_author_name
'Tang, Ben-Qin'
'Wang, Wen-Jing'
'Huang, Xiao-Jun'
'Li, Guo-Qiang'
'Wang, Lei'
'Jiang, Ren-Wang'
'Yang, Ting-Ting'
'Shi, Lei'
'Zhang, Xiao-Qi'
'Ye, Wen-Cai'

_publ_section_title
;
 Iboga-Type Alkaloids from Ervatamia officinalis.
;
_journal_issue 8
_journal_name_full 'Journal of natural products'
_journal_page_first 1839
_journal_paper_doi 10.1021/np500240b
_journal_volume 77
_journal_year 2014
_chemical_absolute_configuration rm
_chemical_formula_sum 'C20 H24 N2 O3'
_chemical_formula_weight 340.41
_chemical_name_systematic
; 
 ? 
;
_space_group_IT_number 19
_symmetry_cell_setting orthorhombic
_symmetry_space_group_name_Hall 'P 2ac 2ab'
_symmetry_space_group_name_H-M 'P 21 21 21'
_atom_sites_solution_hydrogens geom
_atom_sites_solution_primary direct
_atom_sites_solution_secondary difmap
_audit_creation_method SHELXL-97
_cell_angle_alpha 90.00
_cell_angle_beta 90.00
_cell_angle_gamma 90.00
_cell_formula_units_Z 8
_cell_length_a 12.54080(10)
_cell_length_b 12.59410(10)
_cell_length_c 21.8561(3)
_cell_measurement_reflns_used 6328
_cell_measurement_temperature 160(2)
_cell_measurement_theta_max 61.0680
_cell_measurement_theta_min 4.0320
_cell_volume 3451.95(6)
_computing_structure_refinement 'SHELXL-97 (Sheldrick, 2008)'
_computing_structure_solution 'SHELXS-97 (Sheldrick, 2008)'
_diffrn_ambient_temperature 160(2)
_diffrn_detector_area_resol_mean 16.0855
_diffrn_measured_fraction_theta_full 0.992
_diffrn_measured_fraction_theta_max 0.992
_diffrn_measurement_device_type 'Xcalibur, Sapphire3, Gemini ultra'
_diffrn_measurement_method '\w scans'
_diffrn_radiation_monochromator mirror
_diffrn_radiation_source 'Enhance Ultra (Cu) X-ray Source'
_diffrn_radiation_type 'Cu K\a'
_diffrn_radiation_wavelength 1.54178
_diffrn_reflns_av_R_equivalents 0.0267
_diffrn_reflns_av_sigmaI/netI 0.0305
_diffrn_reflns_limit_h_max 12
_diffrn_reflns_limit_h_min -14
_diffrn_reflns_limit_k_max 14
_diffrn_reflns_limit_k_min -13
_diffrn_reflns_limit_l_max 22
_diffrn_reflns_limit_l_min -24
_diffrn_reflns_number 12377
_diffrn_reflns_theta_full 61.25
_diffrn_reflns_theta_max 61.25
_diffrn_reflns_theta_min 4.05
_exptl_absorpt_coefficient_mu 0.712
_exptl_absorpt_correction_T_max 1.00000
_exptl_absorpt_correction_T_min 0.76135
_exptl_absorpt_correction_type multi-scan
_exptl_crystal_colour yellow
_exptl_crystal_density_diffrn 1.310
_exptl_crystal_density_method 'not measured'
_exptl_crystal_description block
_exptl_crystal_F_000 1456
_exptl_crystal_size_max 0.26
_exptl_crystal_size_mid 0.21
_exptl_crystal_size_min 0.17
_refine_diff_density_max 0.290
_refine_diff_density_min -0.271
_refine_diff_density_rms 0.036
_refine_ls_abs_structure_details 'Flack H D (1983), Acta Cryst. A39, 876-881'
_refine_ls_abs_structure_Flack 0.02(16)
_refine_ls_extinction_method none
_refine_ls_goodness_of_fit_ref 1.049
_refine_ls_hydrogen_treatment constr
_refine_ls_matrix_type full
_refine_ls_number_parameters 455
_refine_ls_number_reflns 5224
_refine_ls_number_restraints 0
_refine_ls_restrained_S_all 1.049
_refine_ls_R_factor_all 0.0339
_refine_ls_R_factor_gt 0.0319
_refine_ls_shift/su_max 0.000
_refine_ls_shift/su_mean 0.000
_refine_ls_structure_factor_coef Fsqd
_refine_ls_weighting_details 'calc w=1/[\s^2^(Fo^2^)+(0.0400P)^2^+0.5169P] where P=(Fo^2^+2Fc^2^)/3'
_refine_ls_weighting_scheme calc
_refine_ls_wR_factor_gt 0.0763
_refine_ls_wR_factor_ref 0.0779
_reflns_number_gt 4992
_reflns_number_total 5224
_reflns_threshold_expression >2sigma(I)
_cod_data_source_file np500240b_si_002.cif
_cod_data_source_block gyh-t-2-yewencai-2
_cod_depositor_comments 'Adding full bibliography for 1517377--1517381.cif.'
_cod_original_sg_symbol_H-M P212121
_cod_database_code 1517378

loop_
_symmetry_equiv_pos_as_xyz
'x, y, z'
'-x+1/2, -y, z+1/2'
'-x, y+1/2, -z+1/2'
'x+1/2, -y+1/2, -z'

loop_
_atom_site_label
_atom_site_type_symbol
_atom_site_fract_x
_atom_site_fract_y
_atom_site_fract_z
_atom_site_U_iso_or_equiv
_atom_site_adp_type
_atom_site_occupancy
_atom_site_symmetry_multiplicity
_atom_site_calc_flag
_atom_site_refinement_flags
O1 O 0.91886(12) 1.13056(11) 0.10111(7) 0.0464(4) Uani 1 1 d .
O2 O 1.04806(10) 0.73476(11) 0.02215(7) 0.0401(3) Uani 1 1 d .
O3 O 0.95672(9) 0.54130(10) -0.05367(6) 0.0312(3) Uani 1 1 d .
N1 N 0.77866(12) 0.77098(11) -0.01818(7) 0.0273(3) Uani 1 1 d .
H1 H 0.7228 0.7606 -0.0402 0.033 Uiso 1 1 calc R
N4 N 0.77623(12) 0.49203(12) -0.04134(7) 0.0265(3) Uani 1 1 d .
C2 C 0.86316(13) 0.69224(15) -0.00688(9) 0.0266(4) Uani 1 1 d .
C3 C 0.88651(14) 0.45542(15) -0.03264(9) 0.0296(4) Uani 1 1 d .
H3 H 0.8991 0.3914 -0.0570 0.035 Uiso 1 1 calc R
C5 C 0.78818(15) 0.57463(15) -0.08840(9) 0.0305(4) Uani 1 1 d .
H5A H 0.7276 0.6225 -0.0889 0.037 Uiso 1 1 calc R
H5B H 0.7978 0.5441 -0.1288 0.037 Uiso 1 1 calc R
C6 C 0.88916(15) 0.63019(15) -0.06614(9) 0.0298(4) Uani 1 1 d .
H6 H 0.9195 0.6765 -0.0977 0.036 Uiso 1 1 calc R
C7 C 0.80302(14) 0.86412(14) 0.01214(8) 0.0256(4) Uani 1 1 d .
C8 C 0.73742(15) 0.95246(15) 0.02229(9) 0.0308(4) Uani 1 1 d .
H8 H 0.6667 0.9531 0.0094 0.037 Uiso 1 1 calc R
C9 C 0.78140(16) 1.03799(15) 0.05192(9) 0.0337(4) Uani 1 1 d .
H9 H 0.7393 1.0976 0.0589 0.040 Uiso 1 1 calc R
C10 C 0.88795(16) 1.03870(15) 0.07210(9) 0.0336(4) Uani 1 1 d .
C11 C 0.95214(15) 0.95194(15) 0.06327(9) 0.0322(4) Uani 1 1 d .
H11 H 1.0224 0.9513 0.0769 0.039 Uiso 1 1 calc R
C12 C 0.90813(14) 0.86409(15) 0.03289(9) 0.0285(4) Uani 1 1 d .
C13 C 0.95466(14) 0.76202(15) 0.01735(9) 0.0290(4) Uani 1 1 d .
C14 C 0.90698(14) 0.43208(15) 0.03449(9) 0.0295(4) Uani 1 1 d .
H14 H 0.9722 0.3901 0.0395 0.035 Uiso 1 1 calc R
C15 C 0.81062(15) 0.37242(15) 0.06036(9) 0.0320(4) Uani 1 1 d .
H15A H 0.8262 0.3473 0.1013 0.038 Uiso 1 1 calc R
H15B H 0.7944 0.3115 0.0348 0.038 Uiso 1 1 calc R
C16 C 0.82677(13) 0.61233(14) 0.04380(8) 0.0249(4) Uani 1 1 d .
H16 H 0.7974 0.6523 0.0784 0.030 Uiso 1 1 calc R
C17 C 0.91720(14) 0.53931(15) 0.06726(9) 0.0297(4) Uani 1 1 d .
H17A H 0.9861 0.5709 0.0586 0.036 Uiso 1 1 calc R
H17B H 0.9110 0.5296 0.1111 0.036 Uiso 1 1 calc R
C18 C 0.58188(18) 0.30758(18) 0.09451(11) 0.0439(5) Uani 1 1 d .
H18A H 0.6391 0.2570 0.0966 0.066 Uiso 1 1 calc R
H18B H 0.5175 0.2722 0.0823 0.066 Uiso 1 1 calc R
H18C H 0.5719 0.3395 0.1340 0.066 Uiso 1 1 calc R
C19 C 0.60913(15) 0.39312(16) 0.04805(10) 0.0345(4) Uani 1 1 d .
H19A H 0.5524 0.4454 0.0474 0.041 Uiso 1 1 calc R
H19B H 0.6131 0.3613 0.0077 0.041 Uiso 1 1 calc R
C20 C 0.71455(14) 0.44889(15) 0.06187(8) 0.0281(4) Uani 1 1 d .
H20 H 0.7099 0.4791 0.1031 0.034 Uiso 1 1 calc R
C21 C 0.73876(14) 0.53948(14) 0.01725(8) 0.0248(4) Uani 1 1 d .
H21 H 0.6739 0.5810 0.0100 0.030 Uiso 1 1 calc R
C22 C 1.02007(19) 1.1282(2) 0.13046(12) 0.0541(6) Uani 1 1 d .
H22A H 1.0209 1.0724 0.1604 0.081 Uiso 1 1 calc R
H22B H 1.0329 1.1951 0.1502 0.081 Uiso 1 1 calc R
H22C H 1.0747 1.1154 0.1006 0.081 Uiso 1 1 calc R
O1' O -0.44233(10) 0.34894(11) 0.71641(7) 0.0380(3) Uani 1 1 d .
O2' O -0.02151(10) 0.26105(10) 0.76859(6) 0.0323(3) Uani 1 1 d .
O3' O 0.18704(10) 0.38209(10) 0.80453(6) 0.0329(3) Uani 1 1 d .
N1' N -0.05179(11) 0.53858(11) 0.75805(7) 0.0267(3) Uani 1 1 d .
H1' H -0.0354 0.6038 0.7650 0.032 Uiso 1 1 calc R
N4' N 0.23345(11) 0.53963(11) 0.75198(7) 0.0270(3) Uani 1 1 d .
C2' C 0.02462(13) 0.44967(13) 0.75656(8) 0.0242(4) Uani 1 1 d .
C3' C 0.26608(14) 0.42886(15) 0.76311(10) 0.0316(4) Uani 1 1 d .
H3' H 0.3367 0.4274 0.7823 0.038 Uiso 1 1 calc R
C5' C 0.16527(15) 0.56212(15) 0.80532(9) 0.0304(4) Uani 1 1 d .
H5'A H 0.1181 0.6217 0.7977 0.037 Uiso 1 1 calc R
H5'B H 0.2074 0.5761 0.8417 0.037 Uiso 1 1 calc R
C6' C 0.10330(14) 0.45788(15) 0.81084(9) 0.0283(4) Uani 1 1 d .
H6' H 0.0670 0.4517 0.8504 0.034 Uiso 1 1 calc R
C7' C -0.15321(14) 0.50178(14) 0.74673(8) 0.0249(4) Uani 1 1 d .
C8' C -0.24688(14) 0.55980(15) 0.73697(9) 0.0297(4) Uani 1 1 d .
H8' H -0.2462 0.6336 0.7365 0.036 Uiso 1 1 calc R
C9' C -0.33972(15) 0.50435(16) 0.72812(9) 0.0308(4) Uani 1 1 d .
H9' H -0.4026 0.5420 0.7219 0.037 Uiso 1 1 calc R
C10' C -0.34361(14) 0.39214(15) 0.72812(9) 0.0302(4) Uani 1 1 d .
C11' C -0.25253(14) 0.33487(14) 0.73904(9) 0.0282(4) Uani 1 1 d .
H11' H -0.2540 0.2611 0.7406 0.034 Uiso 1 1 calc R
C12' C -0.15720(14) 0.39100(14) 0.74778(8) 0.0253(4) Uani 1 1 d .
C13' C -0.04952(14) 0.35288(14) 0.75911(8) 0.0258(4) Uani 1 1 d .
C14' C 0.26910(15) 0.36893(15) 0.70289(10) 0.0338(4) Uani 1 1 d .
H14' H 0.3086 0.3022 0.7074 0.041 Uiso 1 1 calc R
C15' C 0.32161(15) 0.43937(16) 0.65517(10) 0.0350(5) Uani 1 1 d .
H15C H 0.3370 0.3987 0.6185 0.042 Uiso 1 1 calc R
H15D H 0.3881 0.4677 0.6709 0.042 Uiso 1 1 calc R
C16' C 0.08816(13) 0.44919(14) 0.69509(8) 0.0237(4) Uani 1 1 d .
H16' H 0.0380 0.4589 0.6612 0.028 Uiso 1 1 calc R
C17' C 0.15367(15) 0.34703(14) 0.68359(10) 0.0308(4) Uani 1 1 d .
H17C H 0.1246 0.2887 0.7073 0.037 Uiso 1 1 calc R
H17D H 0.1510 0.3280 0.6406 0.037 Uiso 1 1 calc R
C18' C 0.22849(16) 0.71911(16) 0.59863(10) 0.0386(5) Uani 1 1 d .
H18D H 0.1904 0.6921 0.5639 0.058 Uiso 1 1 calc R
H18E H 0.2702 0.7795 0.5865 0.058 Uiso 1 1 calc R
H18F H 0.1787 0.7400 0.6297 0.058 Uiso 1 1 calc R
C19' C 0.30177(15) 0.63321(16) 0.62364(9) 0.0342(4) Uani 1 1 d .
H19C H 0.3375 0.6602 0.6598 0.041 Uiso 1 1 calc R
H19D H 0.3560 0.6175 0.5933 0.041 Uiso 1 1 calc R
C20' C 0.24401(14) 0.53059(14) 0.64021(9) 0.0286(4) Uani 1 1 d .
H20' H 0.2014 0.5090 0.6047 0.034 Uiso 1 1 calc R
C21' C 0.16838(13) 0.54203(14) 0.69486(8) 0.0248(4) Uani 1 1 d .
H21' H 0.1300 0.6096 0.6921 0.030 Uiso 1 1 calc R
C22' C -0.44415(17) 0.23896(17) 0.70121(12) 0.0450(5) Uani 1 1 d .
H22D H -0.3946 0.2256 0.6686 0.067 Uiso 1 1 calc R
H22E H -0.5146 0.2193 0.6883 0.067 Uiso 1 1 calc R
H22F H -0.4245 0.1978 0.7364 0.067 Uiso 1 1 calc R

loop_
_atom_site_aniso_label
_atom_site_aniso_U_11
_atom_site_aniso_U_22
_atom_site_aniso_U_33
_atom_site_aniso_U_23
_atom_site_aniso_U_13
_atom_site_aniso_U_12
O1 0.0562(9) 0.0329(7) 0.0502(9) -0.0119(7) 0.0010(8) -0.0113(7)
O2 0.0214(7) 0.0366(7) 0.0625(10) -0.0008(7) -0.0007(6) -0.0005(6)
O3 0.0270(6) 0.0300(6) 0.0365(7) 0.0014(6) 0.0068(5) 0.0039(6)
N1 0.0210(7) 0.0267(8) 0.0343(9) -0.0016(7) -0.0042(6) 0.0012(6)
N4 0.0273(8) 0.0279(7) 0.0244(8) 0.0002(6) -0.0019(6) 0.0026(6)
C2 0.0204(8) 0.0271(9) 0.0322(11) 0.0009(8) -0.0004(8) 0.0016(7)
C3 0.0300(9) 0.0264(9) 0.0323(10) -0.0027(8) 0.0036(8) 0.0016(8)
C5 0.0339(10) 0.0325(10) 0.0251(10) -0.0005(8) -0.0011(8) 0.0012(8)
C6 0.0297(10) 0.0305(10) 0.0291(10) 0.0040(9) 0.0042(8) 0.0042(8)
C7 0.0268(9) 0.0252(9) 0.0247(9) 0.0035(8) 0.0030(8) -0.0026(7)
C8 0.0290(9) 0.0323(10) 0.0309(10) 0.0034(9) 0.0023(8) 0.0025(9)
C9 0.0415(11) 0.0268(9) 0.0329(11) 0.0022(9) 0.0060(9) 0.0026(9)
C10 0.0416(11) 0.0278(10) 0.0313(10) -0.0018(9) 0.0054(9) -0.0078(9)
C11 0.0289(9) 0.0335(10) 0.0343(10) 0.0018(9) 0.0026(8) -0.0085(9)
C12 0.0259(9) 0.0289(10) 0.0308(10) 0.0040(8) 0.0023(8) -0.0040(8)
C13 0.0234(9) 0.0313(9) 0.0324(10) 0.0029(9) 0.0033(8) -0.0019(8)
C14 0.0250(9) 0.0286(10) 0.0349(10) 0.0010(8) -0.0025(8) 0.0053(8)
C15 0.0367(10) 0.0275(9) 0.0317(10) 0.0039(8) -0.0010(8) 0.0009(8)
C16 0.0219(8) 0.0273(9) 0.0256(9) -0.0032(8) -0.0010(7) 0.0003(8)
C17 0.0247(9) 0.0332(10) 0.0312(10) 0.0021(9) -0.0052(8) 0.0015(8)
C18 0.0410(12) 0.0399(11) 0.0510(13) 0.0076(10) 0.0061(10) -0.0076(10)
C19 0.0315(10) 0.0336(10) 0.0384(11) 0.0033(9) -0.0001(9) -0.0055(9)
C20 0.0286(9) 0.0305(9) 0.0251(9) 0.0004(8) -0.0003(8) -0.0002(8)
C21 0.0221(8) 0.0266(8) 0.0256(9) -0.0011(8) -0.0002(7) 0.0010(8)
C22 0.0503(13) 0.0575(14) 0.0545(15) -0.0190(12) 0.0052(11) -0.0236(12)
O1' 0.0243(7) 0.0417(8) 0.0481(9) -0.0013(7) -0.0039(6) 0.0007(6)
O2' 0.0293(6) 0.0212(6) 0.0463(8) 0.0061(6) 0.0004(6) 0.0012(5)
O3' 0.0298(7) 0.0328(7) 0.0360(7) 0.0118(6) 0.0009(6) 0.0012(6)
N1' 0.0272(7) 0.0187(7) 0.0342(8) 0.0000(7) 0.0025(7) 0.0029(6)
N4' 0.0263(7) 0.0280(7) 0.0268(8) 0.0014(7) -0.0019(6) -0.0022(7)
C2' 0.0247(9) 0.0185(8) 0.0293(9) 0.0016(8) 0.0019(7) 0.0010(7)
C3' 0.0228(9) 0.0329(10) 0.0390(11) 0.0097(9) -0.0006(8) -0.0016(8)
C5' 0.0349(10) 0.0323(10) 0.0241(10) -0.0012(8) -0.0027(8) -0.0039(9)
C6' 0.0287(9) 0.0290(9) 0.0271(10) 0.0019(8) 0.0005(8) 0.0005(8)
C7' 0.0272(9) 0.0272(9) 0.0202(9) 0.0001(8) 0.0035(7) 0.0025(7)
C8' 0.0351(10) 0.0254(9) 0.0286(10) -0.0018(8) 0.0010(8) 0.0070(8)
C9' 0.0274(9) 0.0356(10) 0.0294(11) -0.0018(8) -0.0015(8) 0.0107(8)
C10' 0.0253(9) 0.0381(10) 0.0272(10) 0.0007(8) 0.0012(8) 0.0011(9)
C11' 0.0274(9) 0.0277(9) 0.0296(10) 0.0023(8) 0.0007(8) -0.0008(8)
C12' 0.0255(9) 0.0252(9) 0.0251(10) 0.0027(8) 0.0022(7) 0.0019(7)
C13' 0.0264(9) 0.0249(9) 0.0262(9) 0.0014(8) 0.0029(8) -0.0004(8)
C14' 0.0280(10) 0.0260(9) 0.0472(12) 0.0051(9) 0.0056(9) 0.0053(8)
C15' 0.0281(10) 0.0339(11) 0.0430(12) 0.0017(9) 0.0079(9) 0.0018(9)
C16' 0.0240(8) 0.0225(8) 0.0246(9) 0.0007(8) -0.0001(7) 0.0006(8)
C17' 0.0338(10) 0.0231(9) 0.0355(11) -0.0023(8) 0.0060(9) 0.0008(8)
C18' 0.0367(11) 0.0375(11) 0.0416(12) 0.0132(9) 0.0024(9) -0.0081(9)
C19' 0.0295(10) 0.0378(11) 0.0352(11) 0.0067(9) 0.0050(8) -0.0053(9)
C20' 0.0278(9) 0.0303(10) 0.0276(10) 0.0009(8) 0.0031(8) -0.0012(8)
C21' 0.0244(8) 0.0231(8) 0.0269(9) 0.0013(8) -0.0009(8) -0.0002(7)
C22' 0.0317(11) 0.0456(12) 0.0576(14) -0.0046(11) -0.0070(10) -0.0060(10)

loop_
_atom_type_symbol
_atom_type_description
_atom_type_scat_dispersion_real
_atom_type_scat_dispersion_imag
_atom_type_scat_source
C C 0.0181 0.0091 'International Tables Vol C Tables 4.2.6.8 and 6.1.1.4'
H H 0.0000 0.0000 'International Tables Vol C Tables 4.2.6.8 and 6.1.1.4'
N N 0.0311 0.0180 'International Tables Vol C Tables 4.2.6.8 and 6.1.1.4'
O O 0.0492 0.0322 'International Tables Vol C Tables 4.2.6.8 and 6.1.1.4'

loop_
_geom_angle_atom_site_label_1
_geom_angle_atom_site_label_2
_geom_angle_atom_site_label_3
_geom_angle
C10 O1 C22 116.20(18)
C6 O3 C3 106.31(12)
C7 N1 C2 109.41(14)
C7 N1 H1 125.3
C2 N1 H1 125.3
C3 N4 C5 102.50(14)
C3 N4 C21 108.14(14)
C5 N4 C21 110.46(14)
N1 C2 C13 102.10(14)
N1 C2 C6 110.58(15)
C13 C2 C6 114.78(14)
N1 C2 C16 110.00(14)
C13 C2 C16 109.95(15)
C6 C2 C16 109.22(14)
O3 C3 N4 107.01(14)
O3 C3 C14 110.10(15)
N4 C3 C14 110.18(15)
O3 C3 H3 109.8
N4 C3 H3 109.8
C14 C3 H3 109.8
N4 C5 C6 100.72(15)
N4 C5 H5A 111.6
C6 C5 H5A 111.6
N4 C5 H5B 111.6
C6 C5 H5B 111.6
H5A C5 H5B 109.4
O3 C6 C5 101.15(14)
O3 C6 C2 111.15(15)
C5 C6 C2 108.87(15)
O3 C6 H6 111.7
C5 C6 H6 111.7
C2 C6 H6 111.7
N1 C7 C12 111.40(16)
N1 C7 C8 128.33(16)
C12 C7 C8 120.26(17)
C9 C8 C7 117.50(17)
C9 C8 H8 121.2
C7 C8 H8 121.2
C8 C9 C10 122.31(18)
C8 C9 H9 118.8
C10 C9 H9 118.8
C11 C10 O1 124.76(18)
C11 C10 C9 120.56(18)
O1 C10 C9 114.68(18)
C10 C11 C12 117.65(17)
C10 C11 H11 121.2
C12 C11 H11 121.2
C7 C12 C11 121.70(18)
C7 C12 C13 107.71(16)
C11 C12 C13 130.59(17)
O2 C13 C12 127.75(17)
O2 C13 C2 125.61(17)
C12 C13 C2 106.64(15)
C3 C14 C15 108.56(15)
C3 C14 C17 107.15(15)
C15 C14 C17 109.00(15)
C3 C14 H14 110.7
C15 C14 H14 110.7
C17 C14 H14 110.7
C14 C15 C20 108.54(15)
C14 C15 H15A 110.0
C20 C15 H15A 110.0
C14 C15 H15B 110.0
C20 C15 H15B 110.0
H15A C15 H15B 108.4
C17 C16 C21 107.13(14)
C17 C16 C2 113.77(14)
C21 C16 C2 108.90(14)
C17 C16 H16 109.0
C21 C16 H16 109.0
C2 C16 H16 109.0
C14 C17 C16 107.89(14)
C14 C17 H17A 110.1
C16 C17 H17A 110.1
C14 C17 H17B 110.1
C16 C17 H17B 110.1
H17A C17 H17B 108.4
C19 C18 H18A 109.5
C19 C18 H18B 109.5
H18A C18 H18B 109.5
C19 C18 H18C 109.5
H18A C18 H18C 109.5
H18B C18 H18C 109.5
C18 C19 C20 112.87(17)
C18 C19 H19A 109.0
C20 C19 H19A 109.0
C18 C19 H19B 109.0
C20 C19 H19B 109.0
H19A C19 H19B 107.8
C19 C20 C21 112.85(15)
C19 C20 C15 112.62(15)
C21 C20 C15 107.25(14)
C19 C20 H20 108.0
C21 C20 H20 108.0
C15 C20 H20 108.0
N4 C21 C20 108.13(14)
N4 C21 C16 109.58(13)
C20 C21 C16 110.13(14)
N4 C21 H21 109.7
C20 C21 H21 109.7
C16 C21 H21 109.7
O1 C22 H22A 109.5
O1 C22 H22B 109.5
H22A C22 H22B 109.5
O1 C22 H22C 109.5
H22A C22 H22C 109.5
H22B C22 H22C 109.5
C10' O1' C22' 116.24(15)
C6' O3' C3' 106.79(13)
C7' N1' C2' 109.94(13)
C7' N1' H1' 125.0
C2' N1' H1' 125.0
C5' N4' C3' 102.26(15)
C5' N4' C21' 109.94(13)
C3' N4' C21' 108.01(14)
N1' C2' C13' 102.05(12)
N1' C2' C6' 110.30(14)
C13' C2' C6' 114.32(14)
N1' C2' C16' 110.71(14)
C13' C2' C16' 109.72(14)
C6' C2' C16' 109.55(13)
O3' C3' N4' 107.13(14)
O3' C3' C14' 110.65(15)
N4' C3' C14' 109.54(16)
O3' C3' H3' 109.8
N4' C3' H3' 109.8
C14' C3' H3' 109.8
N4' C5' C6' 101.08(15)
N4' C5' H5'A 111.6
C6' C5' H5'A 111.6
N4' C5' H5'B 111.6
C6' C5' H5'B 111.6
H5'A C5' H5'B 109.4
O3' C6' C5' 101.10(14)
O3' C6' C2' 110.54(15)
C5' C6' C2' 108.71(15)
O3' C6' H6' 112.0
C5' C6' H6' 112.0
C2' C6' H6' 112.0
N1' C7' C12' 111.51(16)
N1' C7' C8' 128.85(16)
C12' C7' C8' 119.61(17)
C9' C8' C7' 117.92(16)
C9' C8' H8' 121.0
C7' C8' H8' 121.0
C8' C9' C10' 122.56(17)
C8' C9' H9' 118.7
C10' C9' H9' 118.7
C11' C10' O1' 124.99(17)
C11' C10' C9' 119.79(17)
O1' C10' C9' 115.22(16)
C10' C11' C12' 117.94(16)
C10' C11' H11' 121.0
C12' C11' H11' 121.0
C7' C12' C11' 122.15(16)
C7' C12' C13' 107.42(16)
C11' C12' C13' 130.42(16)
O2' C13' C12' 127.31(16)
O2' C13' C2' 125.58(16)
C12' C13' C2' 107.11(14)
C3' C14' C15' 108.41(16)
C3' C14' C17' 107.73(15)
C15' C14' C17' 108.99(17)
C3' C14' H14' 110.5
C15' C14' H14' 110.5
C17' C14' H14' 110.5
C14' C15' C20' 107.89(15)
C14' C15' H15C 110.1
C20' C15' H15C 110.1
C14' C15' H15D 110.1
C20' C15' H15D 110.1
H15C C15' H15D 108.4
C21' C16' C17' 106.47(13)
C21' C16' C2' 109.43(14)
C17' C16' C2' 114.45(15)
C21' C16' H16' 108.8
C17' C16' H16' 108.8
C2' C16' H16' 108.8
C14' C17' C16' 107.89(15)
C14' C17' H17C 110.1
C16' C17' H17C 110.1
C14' C17' H17D 110.1
C16' C17' H17D 110.1
H17C C17' H17D 108.4
C19' C18' H18D 109.5
C19' C18' H18E 109.5
H18D C18' H18E 109.5
C19' C18' H18F 109.5
H18D C18' H18F 109.5
H18E C18' H18F 109.5
C18' C19' C20' 113.64(15)
C18' C19' H19C 108.8
C20' C19' H19C 108.8
C18' C19' H19D 108.8
C20' C19' H19D 108.8
H19C C19' H19D 107.7
C19' C20' C21' 113.54(15)
C19' C20' C15' 112.47(15)
C21' C20' C15' 107.20(15)
C19' C20' H20' 107.8
C21' C20' H20' 107.8
C15' C20' H20' 107.8
N4' C21' C20' 108.18(14)
N4' C21' C16' 109.80(14)
C20' C21' C16' 109.57(15)
N4' C21' H21' 109.8
C20' C21' H21' 109.8
C16' C21' H21' 109.8
O1' C22' H22D 109.5
O1' C22' H22E 109.5
H22D C22' H22E 109.5
O1' C22' H22F 109.5
H22D C22' H22F 109.5
H22E C22' H22F 109.5

loop_
_geom_bond_atom_site_label_1
_geom_bond_atom_site_label_2
_geom_bond_distance
O1 C10 1.375(2)
O1 C22 1.422(3)
O2 C13 1.225(2)
O3 C6 1.430(2)
O3 C3 1.469(2)
N1 C7 1.381(2)
N1 C2 1.472(2)
N1 H1 0.8600
N4 C3 1.470(2)
N4 C5 1.471(2)
N4 C21 1.489(2)
C2 C13 1.539(3)
C2 C6 1.547(3)
C2 C16 1.565(3)
C3 C14 1.518(3)
C3 H3 0.9800
C5 C6 1.526(3)
C5 H5A 0.9700
C5 H5B 0.9700
C6 H6 0.9800
C7 C12 1.394(3)
C7 C8 1.401(3)
C8 C9 1.373(3)
C8 H8 0.9300
C9 C10 1.407(3)
C9 H9 0.9300
C10 C11 1.371(3)
C11 C12 1.403(3)
C11 H11 0.9300
C12 C13 1.452(3)
C14 C15 1.531(3)
C14 C17 1.534(3)
C14 H14 0.9800
C15 C20 1.543(3)
C15 H15A 0.9700
C15 H15B 0.9700
C16 C17 1.548(2)
C16 C21 1.548(2)
C16 H16 0.9800
C17 H17A 0.9700
C17 H17B 0.9700
C18 C19 1.519(3)
C18 H18A 0.9600
C18 H18B 0.9600
C18 H18C 0.9600
C19 C20 1.527(3)
C19 H19A 0.9700
C19 H19B 0.9700
C20 C21 1.531(3)
C20 H20 0.9800
C21 H21 0.9800
C22 H22A 0.9600
C22 H22B 0.9600
C22 H22C 0.9600
O1' C10' 1.376(2)
O1' C22' 1.425(3)
O2' C13' 1.226(2)
O3' C6' 1.426(2)
O3' C3' 1.466(2)
N1' C7' 1.376(2)
N1' C2' 1.474(2)
N1' H1' 0.8600
N4' C5' 1.473(2)
N4' C3' 1.474(2)
N4' C21' 1.492(2)
C2' C13' 1.534(2)
C2' C6' 1.547(3)
C2' C16' 1.562(2)
C3' C14' 1.518(3)
C3' H3' 0.9800
C5' C6' 1.530(3)
C5' H5'A 0.9700
C5' H5'B 0.9700
C6' H6' 0.9800
C7' C12' 1.396(3)
C7' C8' 1.400(3)
C8' C9' 1.371(3)
C8' H8' 0.9300
C9' C10' 1.414(3)
C9' H9' 0.9300
C10' C11' 1.372(3)
C11' C12' 1.402(3)
C11' H11' 0.9300
C12' C13' 1.454(3)
C14' C15' 1.519(3)
C14' C17' 1.533(3)
C14' H14' 0.9800
C15' C20' 1.541(3)
C15' H15C 0.9700
C15' H15D 0.9700
C16' C21' 1.542(2)
C16' C17' 1.547(2)
C16' H16' 0.9800
C17' H17C 0.9700
C17' H17D 0.9700
C18' C19' 1.521(3)
C18' H18D 0.9600
C18' H18E 0.9600
C18' H18F 0.9600
C19' C20' 1.525(3)
C19' H19C 0.9700
C19' H19D 0.9700
C20' C21' 1.532(3)
C20' H20' 0.9800
C21' H21' 0.9800
C22' H22D 0.9600
C22' H22E 0.9600
C22' H22F 0.9600

loop_
_geom_torsion_atom_site_label_1
_geom_torsion_atom_site_label_2
_geom_torsion_atom_site_label_3
_geom_torsion_atom_site_label_4
_geom_torsion
C7 N1 C2 C13 -16.47(19)
C7 N1 C2 C6 -139.05(15)
C7 N1 C2 C16 100.23(16)
C6 O3 C3 N4 7.63(19)
C6 O3 C3 C14 -112.11(16)
C5 N4 C3 O3 22.18(17)
C21 N4 C3 O3 -94.53(16)
C5 N4 C3 C14 141.88(16)
C21 N4 C3 C14 25.17(19)
C3 N4 C5 C6 -41.52(17)
C21 N4 C5 C6 73.51(16)
C3 O3 C6 C5 -33.01(18)
C3 O3 C6 C2 82.44(17)
N4 C5 C6 O3 46.58(16)
N4 C5 C6 C2 -70.55(17)
N1 C2 C6 O3 -169.62(14)
C13 C2 C6 O3 75.54(19)
C16 C2 C6 O3 -48.44(18)
N1 C2 C6 C5 -59.05(19)
C13 C2 C6 C5 -173.89(15)
C16 C2 C6 C5 62.14(18)
C2 N1 C7 C12 12.7(2)
C2 N1 C7 C8 -168.39(18)
N1 C7 C8 C9 -177.58(17)
C12 C7 C8 C9 1.3(3)
C7 C8 C9 C10 -0.3(3)
C22 O1 C10 C11 -8.5(3)
C22 O1 C10 C9 170.52(18)
C8 C9 C10 C11 -0.8(3)
C8 C9 C10 O1 -179.79(18)
O1 C10 C11 C12 179.80(17)
C9 C10 C11 C12 0.9(3)
N1 C7 C12 C11 177.86(16)
C8 C7 C12 C11 -1.2(3)
N1 C7 C12 C13 -2.5(2)
C8 C7 C12 C13 178.46(16)
C10 C11 C12 C7 0.1(3)
C10 C11 C12 C13 -179.45(19)
C7 C12 C13 O2 172.0(2)
C11 C12 C13 O2 -8.4(3)
C7 C12 C13 C2 -8.0(2)
C11 C12 C13 C2 171.53(19)
N1 C2 C13 O2 -165.39(19)
C6 C2 C13 O2 -45.7(3)
C16 C2 C13 O2 77.9(2)
N1 C2 C13 C12 14.63(18)
C6 C2 C13 C12 134.30(16)
C16 C2 C13 C12 -102.11(16)
O3 C3 C14 C15 160.82(14)
N4 C3 C14 C15 43.0(2)
O3 C3 C14 C17 43.24(18)
N4 C3 C14 C17 -74.56(18)
C3 C14 C15 C20 -68.23(19)
C17 C14 C15 C20 48.2(2)
N1 C2 C16 C17 -169.47(14)
C13 C2 C16 C17 -57.78(19)
C6 C2 C16 C17 68.99(18)
N1 C2 C16 C21 71.12(18)
C13 C2 C16 C21 -177.19(14)
C6 C2 C16 C21 -50.42(17)
C3 C14 C17 C16 44.39(19)
C15 C14 C17 C16 -72.91(18)
C21 C16 C17 C14 21.40(19)
C2 C16 C17 C14 -99.01(17)
C18 C19 C20 C21 -176.59(17)
C18 C19 C20 C15 61.8(2)
C14 C15 C20 C19 144.62(16)
C14 C15 C20 C21 19.9(2)
C3 N4 C21 C20 -75.47(17)
C5 N4 C21 C20 173.09(14)
C3 N4 C21 C16 44.58(18)
C5 N4 C21 C16 -66.85(17)
C19 C20 C21 N4 -76.64(18)
C15 C20 C21 N4 47.96(17)
C19 C20 C21 C16 163.65(15)
C15 C20 C21 C16 -71.74(18)
C17 C16 C21 N4 -71.65(17)
C2 C16 C21 N4 51.81(17)
C17 C16 C21 C20 47.17(18)
C2 C16 C21 C20 170.64(14)
C7' N1' C2' C13' -13.91(18)
C7' N1' C2' C6' -135.77(15)
C7' N1' C2' C16' 102.81(16)
C6' O3' C3' N4' 7.49(19)
C6' O3' C3' C14' -111.85(16)
C5' N4' C3' O3' 21.91(18)
C21' N4' C3' O3' -94.04(17)
C5' N4' C3' C14' 141.97(15)
C21' N4' C3' C14' 26.02(19)
C3' N4' C5' C6' -40.91(16)
C21' N4' C5' C6' 73.64(17)
C3' O3' C6' C5' -32.49(17)
C3' O3' C6' C2' 82.51(17)
N4' C5' C6' O3' 45.93(17)
N4' C5' C6' C2' -70.42(17)
N1' C2' C6' O3' -171.10(13)
C13' C2' C6' O3' 74.61(18)
C16' C2' C6' O3' -48.99(18)
N1' C2' C6' C5' -60.98(18)
C13' C2' C6' C5' -175.27(15)
C16' C2' C6' C5' 61.13(18)
C2' N1' C7' C12' 10.3(2)
C2' N1' C7' C8' -171.86(18)
N1' C7' C8' C9' -178.30(18)
C12' C7' C8' C9' -0.7(3)
C7' C8' C9' C10' -0.4(3)
C22' O1' C10' C11' -14.7(3)
C22' O1' C10' C9' 165.03(19)
C8' C9' C10' C11' 1.9(3)
C8' C9' C10' O1' -177.78(17)
O1' C10' C11' C12' 177.47(18)
C9' C10' C11' C12' -2.2(3)
N1' C7' C12' C11' 178.33(16)
C8' C7' C12' C11' 0.3(3)
N1' C7' C12' C13' -1.5(2)
C8' C7' C12' C13' -179.57(16)
C10' C11' C12' C7' 1.2(3)
C10' C11' C12' C13' -179.00(19)
C7' C12' C13' O2' 173.08(19)
C11' C12' C13' O2' -6.8(3)
C7' C12' C13' C2' -7.4(2)
C11' C12' C13' C2' 172.76(19)
N1' C2' C13' O2' -167.77(18)
C6' C2' C13' O2' -48.7(2)
C16' C2' C13' O2' 74.8(2)
N1' C2' C13' C12' 12.67(18)
C6' C2' C13' C12' 131.73(16)
C16' C2' C13' C12' -104.76(16)
O3' C3' C14' C15' 161.14(14)
N4' C3' C14' C15' 43.26(19)
O3' C3' C14' C17' 43.34(19)
N4' C3' C14' C17' -74.55(18)
C3' C14' C15' C20' -70.6(2)
C17' C14' C15' C20' 46.4(2)
N1' C2' C16' C21' 72.22(17)
C13' C2' C16' C21' -175.90(13)
C6' C2' C16' C21' -49.64(18)
N1' C2' C16' C17' -168.40(14)
C13' C2' C16' C17' -56.52(19)
C6' C2' C16' C17' 69.74(18)
C3' C14' C17' C16' 43.2(2)
C15' C14' C17' C16' -74.28(19)
C21' C16' C17' C14' 23.2(2)
C2' C16' C17' C14' -97.78(18)
C18' C19' C20' C21' -67.5(2)
C18' C19' C20' C15' 170.51(17)
C14' C15' C20' C19' 148.05(17)
C14' C15' C20' C21' 22.6(2)
C5' N4' C21' C20' 173.83(15)
C3' N4' C21' C20' -75.34(17)
C5' N4' C21' C16' -66.63(17)
C3' N4' C21' C16' 44.19(18)
C19' C20' C21' N4' -78.84(18)
C15' C20' C21' N4' 46.00(19)
C19' C20' C21' C16' 161.48(15)
C15' C20' C21' C16' -73.68(18)
C17' C16' C21' N4' -72.76(18)
C2' C16' C21' N4' 51.42(18)
C17' C16' C21' C20' 45.92(19)
C2' C16' C21' C20' 170.10(14)
